data_4119340
loop_
_publ_author_name
'Takahiro Nishimura'
'Yusuke Ebe'
'Tamio Hayashi'

_publ_section_title
;
 Iridium-Catalyzed [3 + 2] Annulation of Cyclic N-Sulfonyl Ketimines with
 1,3-Dienes via C-H Activation
;
_journal_name_full 'Journal of the American Chemical Society'
_journal_page_first 2092
_journal_page_last 2095
_journal_paper_doi 10.1021/ja311968d
_journal_volume 135
_journal_year 2013
_chemical_formula_sum 'C24 H27 N O4 S'
_chemical_formula_weight 425.53
_chemical_name_systematic
; 
 ? 
;
_space_group_IT_number 2
_symmetry_cell_setting triclinic
_symmetry_Int_Tables_number 2
_symmetry_space_group_name_Hall '-P 1'
_symmetry_space_group_name_H-M 'P -1'
_atom_sites_solution_hydrogens geom
_atom_sites_solution_primary direct
_atom_sites_solution_secondary difmap
_audit_creation_method SHELXL-97
_cell_angle_alpha 104.5890(18)
_cell_angle_beta 90.0697(18)
_cell_angle_gamma 114.2484(17)
_cell_formula_units_Z 2
_cell_length_a 8.9566(3)
_cell_length_b 9.4820(3)
_cell_length_c 14.1756(4)
_cell_measurement_reflns_used 7057
_cell_measurement_temperature 93(2)
_cell_measurement_theta_max 78.24
_cell_measurement_theta_min 3.24
_cell_volume 1054.78(6)
_computing_structure_refinement 'SHELXL-97 (Sheldrick, 1997)'
_computing_structure_solution 'SHELXS-97 (Sheldrick, 1990)'
_diffrn_ambient_temperature 93(2)
_diffrn_detector_area_resol_mean 10.0
_diffrn_measured_fraction_theta_full 0.978
_diffrn_measured_fraction_theta_max 0.978
_diffrn_measurement_device_type 'Rigaku RAXIS-RAPID'
_diffrn_measurement_method \w
_diffrn_radiation_monochromator graphite
_diffrn_radiation_source 'fine-focus sealed tube'
_diffrn_radiation_type CuK\a
_diffrn_radiation_wavelength 1.54187
_diffrn_reflns_av_R_equivalents 0.0525
_diffrn_reflns_av_sigmaI/netI 0.0478
_diffrn_reflns_limit_h_max 10
_diffrn_reflns_limit_h_min -10
_diffrn_reflns_limit_k_max 11
_diffrn_reflns_limit_k_min -10
_diffrn_reflns_limit_l_max 17
_diffrn_reflns_limit_l_min -16
_diffrn_reflns_number 11271
_diffrn_reflns_theta_full 68.24
_diffrn_reflns_theta_max 68.24
_diffrn_reflns_theta_min 3.24
_exptl_absorpt_coefficient_mu 1.618
_exptl_absorpt_correction_T_max 0.6424
_exptl_absorpt_correction_T_min 0.4984
_exptl_absorpt_correction_type multi-scan
_exptl_absorpt_process_details
;Higashi, T. (1995). 
 Program for Absorption Correction.
 Rigaku Corporation, Tokyo, Japan.
;
_exptl_crystal_colour colorless
_exptl_crystal_density_diffrn 1.340
_exptl_crystal_description prism
_exptl_crystal_F_000 452
_exptl_crystal_size_max 0.50
_exptl_crystal_size_mid 0.50
_exptl_crystal_size_min 0.30
_refine_diff_density_max 0.336
_refine_diff_density_min -0.473
_refine_diff_density_rms 0.069
_refine_ls_extinction_method none
_refine_ls_goodness_of_fit_ref 1.114
_refine_ls_hydrogen_treatment constr
_refine_ls_matrix_type full
_refine_ls_number_parameters 276
_refine_ls_number_reflns 3774
_refine_ls_number_restraints 0
_refine_ls_restrained_S_all 1.114
_refine_ls_R_factor_all 0.0506
_refine_ls_R_factor_gt 0.0454
_refine_ls_shift/su_max 0.000
_refine_ls_shift/su_mean 0.000
_refine_ls_structure_factor_coef Fsqd
_refine_ls_weighting_details 'calc w=1/[\s^2^(Fo^2^)+(0.0484P)^2^+0.7788P] where P=(Fo^2^+2Fc^2^)/3'
_refine_ls_weighting_scheme calc
_refine_ls_wR_factor_gt 0.1175
_refine_ls_wR_factor_ref 0.1215
_reflns_number_gt 3358
_reflns_number_total 3774
_reflns_threshold_expression >2sigma(I)
_cod_data_source_file ja311968d_si_003.cif
_cod_data_source_block 5av
_cod_database_code 4119340

loop_
_symmetry_equiv_pos_as_xyz
'x, y, z'
'-x, -y, -z'

loop_
_atom_site_label
_atom_site_type_symbol
_atom_site_fract_x
_atom_site_fract_y
_atom_site_fract_z
_atom_site_U_iso_or_equiv
_atom_site_adp_type
_atom_site_occupancy
_atom_site_symmetry_multiplicity
_atom_site_calc_flag
_atom_site_refinement_flags
C1 C 0.9889(3) 0.2609(2) 0.04447(15) 0.0185(4) Uani 1 1 d .
C2 C 0.8811(3) 0.2536(3) -0.02899(16) 0.0219(5) Uani 1 1 d .
H2 H 0.7676 0.2081 -0.0273 0.026 Uiso 1 1 calc R
C3 C 0.9494(3) 0.3168(3) -0.10484(17) 0.0249(5) Uani 1 1 d .
H3 H 0.8808 0.3141 -0.1552 0.030 Uiso 1 1 calc R
C4 C 1.1196(3) 0.3843(3) -0.10670(17) 0.0256(5) Uani 1 1 d .
H4 H 1.1633 0.4257 -0.1585 0.031 Uiso 1 1 calc R
C5 C 1.2248(3) 0.3905(3) -0.03219(16) 0.0220(5) Uani 1 1 d .
H5 H 1.3383 0.4358 -0.0337 0.026 Uiso 1 1 calc R
C6 C 1.1581(2) 0.3282(2) 0.04447(15) 0.0177(4) Uani 1 1 d .
C7 C 1.2481(2) 0.3198(2) 0.12986(15) 0.0174(4) Uani 1 1 d .
C8 C 1.3934(2) 0.4660(2) 0.19232(15) 0.0179(4) Uani 1 1 d .
C9 C 1.4607(2) 0.4074(2) 0.25465(15) 0.0189(4) Uani 1 1 d .
C10 C 1.5930(3) 0.5127(3) 0.32462(16) 0.0233(5) Uani 1 1 d .
H10 H 1.6377 0.4755 0.3668 0.028 Uiso 1 1 calc R
C11 C 1.6577(3) 0.6763(3) 0.33032(17) 0.0261(5) Uani 1 1 d .
H11 H 1.7468 0.7486 0.3770 0.031 Uiso 1 1 calc R
C12 C 1.5919(3) 0.7336(3) 0.26788(18) 0.0263(5) Uani 1 1 d .
H12 H 1.6383 0.8431 0.2725 0.032 Uiso 1 1 calc R
C13 C 1.4568(3) 0.6279(3) 0.19833(17) 0.0221(5) Uani 1 1 d .
H13 H 1.4105 0.6655 0.1571 0.027 Uiso 1 1 calc R
C14 C 1.3129(2) 0.1881(2) 0.11642(15) 0.0178(4) Uani 1 1 d .
H14 H 1.2210 0.0812 0.0922 0.021 Uiso 1 1 calc R
C15 C 1.4521(3) 0.2020(3) 0.05317(16) 0.0221(5) Uani 1 1 d .
H15 H 1.5433 0.3053 0.0788 0.033 Uiso 1 1 calc R
H15A H 1.4145 0.1907 -0.0129 0.033 Uiso 1 1 calc R
H15B H 1.4867 0.1188 0.0536 0.033 Uiso 1 1 calc R
C16 C 1.3595(2) 0.2254(2) 0.22836(15) 0.0187(4) Uani 1 1 d .
C17 C 1.4378(3) 0.1277(3) 0.26019(17) 0.0228(5) Uani 1 1 d .
H17 H 1.5425 0.1507 0.2355 0.034 Uiso 1 1 calc R
H17A H 1.3670 0.0151 0.2347 0.034 Uiso 1 1 calc R
H17B H 1.4535 0.1555 0.3306 0.034 Uiso 1 1 calc R
C18 C 1.1856(2) 0.1952(2) 0.26306(15) 0.0181(4) Uani 1 1 d .
H18 H 1.1148 0.0793 0.2449 0.022 Uiso 1 1 calc R
C19 C 1.1896(3) 0.2666(2) 0.37231(15) 0.0201(4) Uani 1 1 d .
H19 H 1.2648 0.2433 0.4083 0.024 Uiso 1 1 calc R
H19A H 1.2320 0.3826 0.3863 0.024 Uiso 1 1 calc R
C20 C 1.0217(3) 0.2020(2) 0.40809(15) 0.0195(4) Uani 1 1 d .
C21 C 0.8743(3) 0.2602(3) 0.54842(16) 0.0215(5) Uani 1 1 d .
C22 C 0.7387(3) 0.2672(3) 0.48762(19) 0.0325(6) Uani 1 1 d .
H22 H 0.7803 0.3678 0.4713 0.049 Uiso 1 1 calc R
H22A H 0.6473 0.2582 0.5248 0.049 Uiso 1 1 calc R
H22B H 0.7030 0.1801 0.4284 0.049 Uiso 1 1 calc R
C23 C 0.8221(3) 0.0987(3) 0.5699(2) 0.0347(6) Uani 1 1 d .
H23 H 0.7858 0.0145 0.5093 0.052 Uiso 1 1 calc R
H23A H 0.7336 0.0823 0.6100 0.052 Uiso 1 1 calc R
H23B H 0.9140 0.0972 0.6038 0.052 Uiso 1 1 calc R
C24 C 0.9341(3) 0.3962(3) 0.64235(17) 0.0284(5) Uani 1 1 d .
H24 H 1.0174 0.3876 0.6802 0.043 Uiso 1 1 calc R
H24A H 0.8434 0.3898 0.6797 0.043 Uiso 1 1 calc R
H24B H 0.9796 0.4974 0.6268 0.043 Uiso 1 1 calc R
S1 S 0.93253(6) 0.18198(6) 0.14597(4) 0.01898(16) Uani 1 1 d .
O1 O 1.02407(17) 0.29684(17) 0.49662(10) 0.0200(3) Uani 1 1 d .
O2 O 0.87316(19) 0.01032(18) 0.11636(12) 0.0278(4) Uani 1 1 d .
O3 O 0.90661(19) 0.08075(19) 0.36437(12) 0.0305(4) Uani 1 1 d .
O4 O 0.82957(18) 0.2459(2) 0.20091(12) 0.0298(4) Uani 1 1 d .
N1 N 1.1243(2) 0.2738(2) 0.20240(12) 0.0168(4) Uani 1 1 d .

loop_
_atom_site_aniso_label
_atom_site_aniso_U_11
_atom_site_aniso_U_22
_atom_site_aniso_U_33
_atom_site_aniso_U_23
_atom_site_aniso_U_13
_atom_site_aniso_U_12
C1 0.0225(10) 0.0159(10) 0.0180(11) 0.0037(8) 0.0041(8) 0.0096(8)
C2 0.0196(10) 0.0199(11) 0.0248(12) 0.0039(9) 0.0008(9) 0.0084(9)
C3 0.0272(11) 0.0259(11) 0.0235(12) 0.0071(9) -0.0012(9) 0.0130(10)
C4 0.0332(12) 0.0252(11) 0.0215(12) 0.0108(9) 0.0061(9) 0.0131(10)
C5 0.0212(10) 0.0206(11) 0.0240(12) 0.0077(9) 0.0047(9) 0.0078(9)
C6 0.0196(10) 0.0131(9) 0.0199(11) 0.0030(8) 0.0030(8) 0.0075(8)
C7 0.0181(10) 0.0163(10) 0.0183(11) 0.0061(8) 0.0058(8) 0.0071(8)
C8 0.0159(10) 0.0191(10) 0.0180(11) 0.0046(8) 0.0063(8) 0.0069(8)
C9 0.0180(10) 0.0203(11) 0.0189(11) 0.0068(9) 0.0072(8) 0.0078(8)
C10 0.0191(10) 0.0271(12) 0.0221(12) 0.0070(9) 0.0036(9) 0.0082(9)
C11 0.0194(11) 0.0252(12) 0.0244(12) 0.0007(9) -0.0010(9) 0.0040(9)
C12 0.0242(11) 0.0160(11) 0.0334(13) 0.0044(9) 0.0062(10) 0.0046(9)
C13 0.0207(10) 0.0196(11) 0.0273(12) 0.0072(9) 0.0060(9) 0.0094(9)
C14 0.0177(10) 0.0141(10) 0.0208(11) 0.0055(8) 0.0041(8) 0.0056(8)
C15 0.0221(11) 0.0205(11) 0.0250(12) 0.0066(9) 0.0064(9) 0.0101(9)
C16 0.0180(10) 0.0184(10) 0.0201(11) 0.0068(9) 0.0046(8) 0.0073(8)
C17 0.0213(11) 0.0239(11) 0.0275(12) 0.0123(9) 0.0057(9) 0.0107(9)
C18 0.0165(10) 0.0175(10) 0.0205(11) 0.0078(8) 0.0035(8) 0.0059(8)
C19 0.0205(10) 0.0195(10) 0.0204(11) 0.0072(9) 0.0038(8) 0.0076(9)
C20 0.0240(11) 0.0182(10) 0.0181(11) 0.0073(9) 0.0049(9) 0.0095(9)
C21 0.0223(11) 0.0228(11) 0.0224(11) 0.0096(9) 0.0097(9) 0.0106(9)
C22 0.0278(12) 0.0449(15) 0.0290(13) 0.0110(11) 0.0060(10) 0.0189(11)
C23 0.0442(15) 0.0274(13) 0.0373(15) 0.0173(11) 0.0194(12) 0.0150(11)
C24 0.0327(12) 0.0341(13) 0.0231(12) 0.0092(10) 0.0100(10) 0.0178(11)
S1 0.0152(3) 0.0201(3) 0.0190(3) 0.0057(2) 0.00242(19) 0.0048(2)
O1 0.0206(7) 0.0209(7) 0.0183(8) 0.0062(6) 0.0053(6) 0.0080(6)
O2 0.0258(8) 0.0215(8) 0.0274(9) 0.0078(7) -0.0027(7) 0.0010(7)
O3 0.0267(8) 0.0255(9) 0.0260(9) 0.0008(7) 0.0075(7) 0.0018(7)
O4 0.0217(8) 0.0426(10) 0.0271(9) 0.0091(8) 0.0062(7) 0.0159(7)
N1 0.0141(8) 0.0174(8) 0.0188(9) 0.0068(7) 0.0039(7) 0.0057(7)

loop_
_atom_type_symbol
_atom_type_description
_atom_type_scat_dispersion_real
_atom_type_scat_dispersion_imag
_atom_type_scat_source
C C 0.0181 0.0091 'International Tables Vol C Tables 4.2.6.8 and 6.1.1.4'
H H 0.0000 0.0000 'International Tables Vol C Tables 4.2.6.8 and 6.1.1.4'
N N 0.0311 0.0180 'International Tables Vol C Tables 4.2.6.8 and 6.1.1.4'
O O 0.0492 0.0322 'International Tables Vol C Tables 4.2.6.8 and 6.1.1.4'
S S 0.3331 0.5567 'International Tables Vol C Tables 4.2.6.8 and 6.1.1.4'

loop_
_geom_angle_atom_site_label_1
_geom_angle_atom_site_label_2
_geom_angle_atom_site_label_3
_geom_angle
C6 C1 C2 122.9(2)
C6 C1 S1 111.11(15)
C2 C1 S1 125.97(16)
C3 C2 C1 117.3(2)
C3 C2 H2 121.4
C1 C2 H2 121.4
C2 C3 C4 120.8(2)
C2 C3 H3 119.6
C4 C3 H3 119.6
C5 C4 C3 120.8(2)
C5 C4 H4 119.6
C3 C4 H4 119.6
C6 C5 C4 119.0(2)
C6 C5 H5 120.5
C4 C5 H5 120.5
C1 C6 C5 119.24(19)
C1 C6 C7 113.23(18)
C5 C6 C7 127.51(19)
C6 C7 C8 121.67(17)
C6 C7 N1 106.62(16)
C8 C7 N1 103.44(16)
C6 C7 C14 119.72(17)
C8 C7 C14 101.36(16)
N1 C7 C14 101.19(15)
C13 C8 C9 121.65(19)
C13 C8 C7 132.96(19)
C9 C8 C7 105.34(17)
C10 C9 C8 120.06(19)
C10 C9 C16 132.64(19)
C8 C9 C16 107.29(18)
C9 C10 C11 118.3(2)
C9 C10 H10 120.8
C11 C10 H10 120.8
C12 C11 C10 121.5(2)
C12 C11 H11 119.3
C10 C11 H11 119.3
C11 C12 C13 120.3(2)
C11 C12 H12 119.8
C13 C12 H12 119.8
C8 C13 C12 118.2(2)
C8 C13 H13 120.9
C12 C13 H13 120.9
C15 C14 C7 116.83(17)
C15 C14 C16 115.99(17)
C7 C14 C16 93.41(16)
C15 C14 H14 109.9
C7 C14 H14 109.9
C16 C14 H14 109.9
C14 C15 H15 109.5
C14 C15 H15A 109.5
H15 C15 H15A 109.5
C14 C15 H15B 109.5
H15 C15 H15B 109.5
H15A C15 H15B 109.5
C17 C16 C9 117.21(17)
C17 C16 C14 116.95(18)
C9 C16 C14 100.41(16)
C17 C16 C18 114.03(16)
C9 C16 C18 106.97(16)
C14 C16 C18 98.90(15)
C16 C17 H17 109.5
C16 C17 H17A 109.5
H17 C17 H17A 109.5
C16 C17 H17B 109.5
H17 C17 H17B 109.5
H17A C17 H17B 109.5
N1 C18 C19 111.86(16)
N1 C18 C16 101.66(15)
C19 C18 C16 114.28(16)
N1 C18 H18 109.6
C19 C18 H18 109.6
C16 C18 H18 109.6
C20 C19 C18 112.98(17)
C20 C19 H19 109.0
C18 C19 H19 109.0
C20 C19 H19A 109.0
C18 C19 H19A 109.0
H19 C19 H19A 107.8
O3 C20 O1 125.68(19)
O3 C20 C19 124.26(19)
O1 C20 C19 110.02(17)
O1 C21 C24 102.27(17)
O1 C21 C23 110.27(17)
C24 C21 C23 110.93(19)
O1 C21 C22 109.34(17)
C24 C21 C22 111.00(19)
C23 C21 C22 112.5(2)
C21 C22 H22 109.5
C21 C22 H22A 109.5
H22 C22 H22A 109.5
C21 C22 H22B 109.5
H22 C22 H22B 109.5
H22A C22 H22B 109.5
C21 C23 H23 109.5
C21 C23 H23A 109.5
H23 C23 H23A 109.5
C21 C23 H23B 109.5
H23 C23 H23B 109.5
H23A C23 H23B 109.5
C21 C24 H24 109.5
C21 C24 H24A 109.5
H24 C24 H24A 109.5
C21 C24 H24B 109.5
H24 C24 H24B 109.5
H24A C24 H24B 109.5
O4 S1 O2 116.79(10)
O4 S1 N1 110.28(9)
O2 S1 N1 112.35(9)
O4 S1 C1 110.95(10)
O2 S1 C1 110.66(9)
N1 S1 C1 93.39(9)
C20 O1 C21 120.95(16)
C18 N1 C7 106.50(15)
C18 N1 S1 120.61(13)
C7 N1 S1 110.77(13)

loop_
_geom_bond_atom_site_label_1
_geom_bond_atom_site_label_2
_geom_bond_distance
C1 C6 1.382(3)
C1 C2 1.389(3)
C1 S1 1.766(2)
C2 C3 1.384(3)
C2 H2 0.9300
C3 C4 1.394(3)
C3 H3 0.9300
C4 C5 1.388(3)
C4 H4 0.9300
C5 C6 1.386(3)
C5 H5 0.9300
C6 C7 1.491(3)
C7 C8 1.516(3)
C7 N1 1.519(2)
C7 C14 1.552(3)
C8 C13 1.380(3)
C8 C9 1.405(3)
C9 C10 1.382(3)
C9 C16 1.526(3)
C10 C11 1.396(3)
C10 H10 0.9300
C11 C12 1.389(3)
C11 H11 0.9300
C12 C13 1.395(3)
C12 H12 0.9300
C13 H13 0.9300
C14 C15 1.518(3)
C14 C16 1.553(3)
C14 H14 0.9800
C15 H15 0.9600
C15 H15A 0.9600
C15 H15B 0.9600
C16 C17 1.515(3)
C16 C18 1.568(3)
C17 H17 0.9600
C17 H17A 0.9600
C17 H17B 0.9600
C18 N1 1.501(2)
C18 C19 1.520(3)
C18 H18 0.9800
C19 C20 1.515(3)
C19 H19 0.9700
C19 H19A 0.9700
C20 O3 1.198(3)
C20 O1 1.342(3)
C21 O1 1.486(2)
C21 C24 1.513(3)
C21 C23 1.517(3)
C21 C22 1.521(3)
C22 H22 0.9600
C22 H22A 0.9600
C22 H22B 0.9600
C23 H23 0.9600
C23 H23A 0.9600
C23 H23B 0.9600
C24 H24 0.9600
C24 H24A 0.9600
C24 H24B 0.9600
S1 O4 1.4311(16)
S1 O2 1.4327(16)
S1 N1 1.6632(17)

loop_
_geom_torsion_atom_site_label_1
_geom_torsion_atom_site_label_2
_geom_torsion_atom_site_label_3
_geom_torsion_atom_site_label_4
_geom_torsion
C6 C1 C2 C3 0.3(3)
S1 C1 C2 C3 -177.34(16)
C1 C2 C3 C4 0.1(3)
C2 C3 C4 C5 -0.3(3)
C3 C4 C5 C6 0.1(3)
C2 C1 C6 C5 -0.6(3)
S1 C1 C6 C5 177.38(15)
C2 C1 C6 C7 -179.02(18)
S1 C1 C6 C7 -1.0(2)
C4 C5 C6 C1 0.4(3)
C4 C5 C6 C7 178.6(2)
C1 C6 C7 C8 -131.1(2)
C5 C6 C7 C8 50.7(3)
C1 C6 C7 N1 -13.1(2)
C5 C6 C7 N1 168.63(19)
C1 C6 C7 C14 100.7(2)
C5 C6 C7 C14 -77.6(3)
C6 C7 C8 C13 11.3(3)
N1 C7 C8 C13 -108.2(2)
C14 C7 C8 C13 147.2(2)
C6 C7 C8 C9 -171.26(18)
N1 C7 C8 C9 69.20(19)
C14 C7 C8 C9 -35.36(19)
C13 C8 C9 C10 0.4(3)
C7 C8 C9 C10 -177.40(18)
C13 C8 C9 C16 179.30(18)
C7 C8 C9 C16 1.5(2)
C8 C9 C10 C11 -0.8(3)
C16 C9 C10 C11 -179.3(2)
C9 C10 C11 C12 0.1(3)
C10 C11 C12 C13 1.0(3)
C9 C8 C13 C12 0.7(3)
C7 C8 C13 C12 177.7(2)
C11 C12 C13 C8 -1.3(3)
C6 C7 C14 C15 68.0(2)
C8 C7 C14 C15 -69.0(2)
N1 C7 C14 C15 -175.37(17)
C6 C7 C14 C16 -170.56(17)
C8 C7 C14 C16 52.44(17)
N1 C7 C14 C16 -53.90(16)
C10 C9 C16 C17 -20.8(3)
C8 C9 C16 C17 160.49(18)
C10 C9 C16 C14 -148.6(2)
C8 C9 C16 C14 32.7(2)
C10 C9 C16 C18 108.7(2)
C8 C9 C16 C18 -70.0(2)
C15 C14 C16 C17 -56.5(2)
C7 C14 C16 C17 -178.65(17)
C15 C14 C16 C9 71.4(2)
C7 C14 C16 C9 -50.70(16)
C15 C14 C16 C18 -179.34(16)
C7 C14 C16 C18 58.52(16)
C17 C16 C18 N1 -167.11(17)
C9 C16 C18 N1 61.63(19)
C14 C16 C18 N1 -42.20(18)
C17 C16 C18 C19 72.2(2)
C9 C16 C18 C19 -59.0(2)
C14 C16 C18 C19 -162.87(16)
N1 C18 C19 C20 79.4(2)
C16 C18 C19 C20 -165.77(17)
C18 C19 C20 O3 18.3(3)
C18 C19 C20 O1 -164.11(16)
C6 C1 S1 O4 126.20(15)
C2 C1 S1 O4 -55.9(2)
C6 C1 S1 O2 -102.48(16)
C2 C1 S1 O2 75.4(2)
C6 C1 S1 N1 12.96(16)
C2 C1 S1 N1 -169.15(19)
O3 C20 O1 C21 -2.4(3)
C19 C20 O1 C21 179.99(16)
C24 C21 O1 C20 -179.88(17)
C23 C21 O1 C20 62.1(2)
C22 C21 O1 C20 -62.2(2)
C19 C18 N1 C7 130.15(17)
C16 C18 N1 C7 7.80(19)
C19 C18 N1 S1 -102.63(18)
C16 C18 N1 S1 135.01(14)
C6 C7 N1 C18 155.42(16)
C8 C7 N1 C18 -75.18(18)
C14 C7 N1 C18 29.51(19)
C6 C7 N1 S1 22.56(18)
C8 C7 N1 S1 151.96(13)
C14 C7 N1 S1 -103.34(15)
O4 S1 N1 C18 100.40(16)
O2 S1 N1 C18 -31.79(18)
C1 S1 N1 C18 -145.79(16)
O4 S1 N1 C7 -134.35(13)
O2 S1 N1 C7 93.46(14)
C1 S1 N1 C7 -20.54(14)
